data_4083188
loop_
_publ_author_name
'Bubrin, Martina'
'Schweinfurth, David'
'Ehret, Fabian'
'Z\'ali\<s, Stanislav'
'Kvapilov\'a, Hana'
'Fiedler, Jan'
'Zeng, Qiang'
'Hartl, Franti\<sek'
'Kaim, Wolfgang'

_publ_section_title
;
 Structure and Spectroelectrochemical Response of Arene--Ruthenium and
 Arene--Osmium Complexes with Potentially Hemilabile Noninnocent
 Ligands
;
_journal_issue 18
_journal_name_full Organometallics
_journal_page_first 4973
_journal_paper_doi 10.1021/om5002815
_journal_volume 33
_journal_year 2014
_chemical_formula_moiety 'C30 H39 N O Ru'
_chemical_formula_sum 'C30 H39 N O Ru'
_chemical_formula_weight 530.69
_chemical_name_systematic '[RuCymQH]'
_chemical_properties_physical 'air-sensitive, oxygen-sensitive'
_space_group_IT_number 14
_symmetry_cell_setting monoclinic
_symmetry_Int_Tables_number 14
_symmetry_space_group_name_Hall '-P 2ybc'
_symmetry_space_group_name_H-M 'P 1 21/c 1'
_atom_sites_solution_hydrogens geom
_atom_sites_solution_primary direct
_atom_sites_solution_secondary difmap
_audit_creation_method SHELXL-97
_cell_angle_alpha 90.00
_cell_angle_beta 93.308(2)
_cell_angle_gamma 90.00
_cell_formula_units_Z 8
_cell_length_a 11.1014(4)
_cell_length_b 22.4260(8)
_cell_length_c 21.4064(7)
_cell_measurement_reflns_used 9128
_cell_measurement_temperature 100(2)
_cell_measurement_theta_max 66.47
_cell_measurement_theta_min 2.86
_cell_volume 5320.5(3)
_computing_cell_refinement 'Bruker APEX II Software Suite, 2008'
_computing_data_collection 'Bruker APEX II Software Suite, 2008'
_computing_data_reduction 'Bruker APEX II Software Suite, 2008'
_computing_structure_refinement 'SHELXL-97 (Sheldrick, 1997)'
_computing_structure_solution 'SHELXS-97 (Sheldrick, 1990)'
_diffrn_ambient_temperature 100(2)
_diffrn_measured_fraction_theta_full 0.974
_diffrn_measured_fraction_theta_max 0.974
_diffrn_measurement_device_type 'Bruker Kappa APEX II Duo'
_diffrn_measurement_method 'Omega + Phi Scans'
_diffrn_radiation_monochromator graphite
_diffrn_radiation_probe x-ray
_diffrn_radiation_type CuK\a
_diffrn_radiation_wavelength 1.54178
_diffrn_reflns_av_R_equivalents 0.0416
_diffrn_reflns_av_sigmaI/netI 0.0391
_diffrn_reflns_limit_h_max 12
_diffrn_reflns_limit_h_min -12
_diffrn_reflns_limit_k_max 22
_diffrn_reflns_limit_k_min -26
_diffrn_reflns_limit_l_max 25
_diffrn_reflns_limit_l_min -22
_diffrn_reflns_number 33359
_diffrn_reflns_theta_full 66.47
_diffrn_reflns_theta_max 66.47
_diffrn_reflns_theta_min 2.86
_diffrn_source 'fine-focus sealed tube'
_diffrn_standards_decay_% 0
_diffrn_standards_interval_count 0
_diffrn_standards_number 0
_exptl_absorpt_coefficient_mu 4.917
_exptl_absorpt_correction_T_max 0.7528
_exptl_absorpt_correction_T_min 0.5607
_exptl_absorpt_correction_type multi-scan
_exptl_absorpt_process_details Blessing,1995
_exptl_crystal_colour red
_exptl_crystal_density_diffrn 1.325
_exptl_crystal_density_method 'not measured'
_exptl_crystal_description plates
_exptl_crystal_F_000 2224
_exptl_crystal_recrystallization_method Pentane
_exptl_crystal_size_max 0.10
_exptl_crystal_size_mid 0.07
_exptl_crystal_size_min 0.03
_refine_diff_density_max 0.422
_refine_diff_density_min -0.572
_refine_diff_density_rms 0.064
_refine_ls_extinction_method none
_refine_ls_goodness_of_fit_ref 1.011
_refine_ls_hydrogen_treatment constr
_refine_ls_matrix_type full
_refine_ls_number_parameters 613
_refine_ls_number_reflns 9128
_refine_ls_number_restraints 0
_refine_ls_restrained_S_all 1.011
_refine_ls_R_factor_all 0.0363
_refine_ls_R_factor_gt 0.0263
_refine_ls_shift/su_max 0.003
_refine_ls_shift/su_mean 0.000
_refine_ls_structure_factor_coef Fsqd
_refine_ls_weighting_details 'calc w=1/[\s^2^(Fo^2^)+(0.0267P)^2^+2.6580P] where P=(Fo^2^+2Fc^2^)/3'
_refine_ls_weighting_scheme calc
_refine_ls_wR_factor_gt 0.0601
_refine_ls_wR_factor_ref 0.0647
_reflns_number_gt 7566
_reflns_number_total 9128
_reflns_threshold_expression >2sigma(I)
_cod_data_source_file om5002815_si_001.cif
_cod_data_source_block ac95
_cod_original_sg_symbol_H-M 'P 21/c'
_cod_database_code 4083188

loop_
_symmetry_equiv_pos_as_xyz
'x, y, z'
'-x, y+1/2, -z+1/2'
'-x, -y, -z'
'x, -y-1/2, z-1/2'

loop_
_atom_site_label
_atom_site_type_symbol
_atom_site_fract_x
_atom_site_fract_y
_atom_site_fract_z
_atom_site_U_iso_or_equiv
_atom_site_adp_type
_atom_site_occupancy
_atom_site_symmetry_multiplicity
_atom_site_calc_flag
_atom_site_refinement_flags
Ru1 Ru -0.300645(15) 0.765257(8) 0.059021(8) 0.01197(6) Uani 1 1 d .
O1 O -0.29920(13) 0.67590(7) 0.06249(7) 0.0138(3) Uani 1 1 d .
N1 N -0.37823(17) 0.75190(9) 0.13720(9) 0.0143(4) Uani 1 1 d .
C1 C -0.34509(19) 0.65189(11) 0.11320(10) 0.0137(5) Uani 1 1 d .
C2 C -0.3886(2) 0.69263(10) 0.15640(10) 0.0136(5) Uani 1 1 d .
C3 C -0.43466(19) 0.67333(11) 0.21257(10) 0.0138(5) Uani 1 1 d .
H3A H -0.4630 0.7015 0.2414 0.017 Uiso 1 1 calc R
C4 C -0.43852(19) 0.61283(11) 0.22568(10) 0.0143(5) Uani 1 1 d .
C5 C -0.3991(2) 0.57230(11) 0.18051(10) 0.0144(5) Uani 1 1 d .
H5A H -0.4037 0.5308 0.1892 0.017 Uiso 1 1 calc R
C6 C -0.35370(19) 0.58983(10) 0.12388(10) 0.0131(5) Uani 1 1 d .
C7 C -0.4834(2) 0.58848(11) 0.28755(10) 0.0168(5) Uani 1 1 d .
C8 C -0.3157(2) 0.54490(11) 0.07483(10) 0.0153(5) Uani 1 1 d .
C9 C -0.1795(2) 0.55224(12) 0.06538(11) 0.0202(5) Uani 1 1 d .
H9A H -0.1333 0.5429 0.1045 0.030 Uiso 1 1 calc R
H9B H -0.1631 0.5934 0.0532 0.030 Uiso 1 1 calc R
H9C H -0.1558 0.5250 0.0324 0.030 Uiso 1 1 calc R
C10 C -0.3879(2) 0.55749(11) 0.01257(10) 0.0181(5) Uani 1 1 d .
H10C H -0.4742 0.5523 0.0183 0.027 Uiso 1 1 calc R
H10D H -0.3626 0.5297 -0.0195 0.027 Uiso 1 1 calc R
H10E H -0.3726 0.5985 -0.0007 0.027 Uiso 1 1 calc R
C11 C -0.3396(2) 0.48061(11) 0.09330(11) 0.0198(5) Uani 1 1 d .
H11A H -0.4253 0.4758 0.1009 0.030 Uiso 1 1 calc R
H11B H -0.2907 0.4708 0.1315 0.030 Uiso 1 1 calc R
H11C H -0.3183 0.4539 0.0594 0.030 Uiso 1 1 calc R
C12 C -0.5938(2) 0.54788(12) 0.27414(12) 0.0225(5) Uani 1 1 d .
H12F H -0.6187 0.5307 0.3135 0.034 Uiso 1 1 calc R
H12G H -0.5726 0.5157 0.2458 0.034 Uiso 1 1 calc R
H12H H -0.6603 0.5714 0.2547 0.034 Uiso 1 1 calc R
C13 C -0.5215(2) 0.63889(12) 0.33038(11) 0.0239(6) Uani 1 1 d .
H13I H -0.4527 0.6654 0.3398 0.036 Uiso 1 1 calc R
H13J H -0.5486 0.6220 0.3694 0.036 Uiso 1 1 calc R
H13K H -0.5875 0.6616 0.3094 0.036 Uiso 1 1 calc R
C14 C -0.3827(2) 0.55255(13) 0.32213(11) 0.0278(6) Uani 1 1 d .
H14A H -0.3117 0.5780 0.3300 0.042 Uiso 1 1 calc R
H14B H -0.3613 0.5184 0.2964 0.042 Uiso 1 1 calc R
H14C H -0.4108 0.5382 0.3620 0.042 Uiso 1 1 calc R
C20 C -0.4275(2) 0.79686(10) 0.17594(10) 0.0141(5) Uani 1 1 d .
C21 C -0.5494(2) 0.81144(11) 0.16762(11) 0.0193(5) Uani 1 1 d .
H21A H -0.6002 0.7903 0.1380 0.023 Uiso 1 1 calc R
C22 C -0.5961(2) 0.85702(11) 0.20284(11) 0.0212(5) Uani 1 1 d .
H22A H -0.6791 0.8671 0.1973 0.025 Uiso 1 1 calc R
C23 C -0.5224(2) 0.88791(11) 0.24605(11) 0.0220(5) Uani 1 1 d .
H23A H -0.5546 0.9194 0.2697 0.026 Uiso 1 1 calc R
C24 C -0.4016(2) 0.87275(12) 0.25466(11) 0.0231(6) Uani 1 1 d .
H24A H -0.3512 0.8936 0.2846 0.028 Uiso 1 1 calc R
C25 C -0.3537(2) 0.82702(11) 0.21967(11) 0.0193(5) Uani 1 1 d .
H25A H -0.2709 0.8166 0.2258 0.023 Uiso 1 1 calc R
C30 C -0.3083(2) 0.86379(11) 0.04681(10) 0.0161(5) Uani 1 1 d .
C31 C -0.1880(2) 0.84488(11) 0.05983(11) 0.0182(5) Uani 1 1 d .
H31A H -0.1450 0.8575 0.1000 0.022 Uiso 1 1 calc R
C32 C -0.1347(2) 0.80078(11) 0.02272(11) 0.0183(5) Uani 1 1 d .
H32A H -0.0554 0.7831 0.0376 0.022 Uiso 1 1 calc R
C33 C -0.2004(2) 0.77422(11) -0.02878(11) 0.0170(5) Uani 1 1 d .
C34 C -0.3228(2) 0.79044(11) -0.03983(10) 0.0168(5) Uani 1 1 d .
H34A H -0.3757 0.7655 -0.0688 0.020 Uiso 1 1 calc R
C35 C -0.3767(2) 0.83415(11) -0.00217(11) 0.0184(5) Uani 1 1 d .
H35A H -0.4662 0.8396 -0.0059 0.022 Uiso 1 1 calc R
C36 C -0.1390(2) 0.72827(12) -0.06793(11) 0.0216(6) Uani 1 1 d .
H36A H -0.0669 0.7129 -0.0428 0.026 Uiso 1 1 calc R
C37 C -0.3644(2) 0.91177(11) 0.08454(12) 0.0215(5) Uani 1 1 d .
H37A H -0.3759 0.9478 0.0589 0.032 Uiso 1 1 calc R
H37B H -0.3112 0.9209 0.1215 0.032 Uiso 1 1 calc R
H37C H -0.4426 0.8980 0.0979 0.032 Uiso 1 1 calc R
C38 C -0.0946(3) 0.75997(14) -0.12553(13) 0.0345(7) Uani 1 1 d .
H38A H -0.0448 0.7943 -0.1122 0.052 Uiso 1 1 calc R
H38B H -0.1640 0.7737 -0.1520 0.052 Uiso 1 1 calc R
H38C H -0.0465 0.7322 -0.1492 0.052 Uiso 1 1 calc R
C39 C -0.2180(3) 0.67555(13) -0.08680(14) 0.0369(7) Uani 1 1 d .
H39A H -0.2496 0.6575 -0.0494 0.055 Uiso 1 1 calc R
H39B H -0.1702 0.6460 -0.1083 0.055 Uiso 1 1 calc R
H39C H -0.2853 0.6890 -0.1150 0.055 Uiso 1 1 calc R
Ru2 Ru 0.197986(15) 0.702645(8) 0.060733(7) 0.01122(6) Uani 1 1 d .
O2 O 0.19516(14) 0.78988(7) 0.04002(7) 0.0148(3) Uani 1 1 d .
N2 N 0.11980(17) 0.73427(8) 0.13309(8) 0.0131(4) Uani 1 1 d .
C101 C 0.15102(19) 0.82530(10) 0.08349(10) 0.0125(5) Uani 1 1 d .
C102 C 0.1090(2) 0.79604(10) 0.13644(10) 0.0125(5) Uani 1 1 d .
C103 C 0.06347(19) 0.82892(11) 0.18583(10) 0.0139(5) Uani 1 1 d .
H10B H 0.0357 0.8089 0.2214 0.017 Uiso 1 1 calc R
C104 C 0.05924(19) 0.89038(10) 0.18248(10) 0.0142(5) Uani 1 1 d .
C105 C 0.09809(19) 0.91851(11) 0.12816(10) 0.0141(5) Uani 1 1 d .
H10A H 0.0926 0.9607 0.1256 0.017 Uiso 1 1 calc R
C106 C 0.14412(19) 0.88797(11) 0.07799(10) 0.0134(5) Uani 1 1 d .
C107 C 0.0163(2) 0.92992(11) 0.23518(10) 0.0166(5) Uani 1 1 d .
C108 C 0.1834(2) 0.92009(11) 0.01934(10) 0.0159(5) Uani 1 1 d .
C109 C -0.0140(3) 0.89346(12) 0.29289(11) 0.0266(6) Uani 1 1 d .
H10F H 0.0570 0.8704 0.3077 0.040 Uiso 1 1 calc R
H10G H -0.0808 0.8662 0.2817 0.040 Uiso 1 1 calc R
H10H H -0.0374 0.9205 0.3261 0.040 Uiso 1 1 calc R
C110 C -0.0972(2) 0.96500(12) 0.21272(12) 0.0231(6) Uani 1 1 d .
H11P H -0.1636 0.9371 0.2029 0.035 Uiso 1 1 calc R
H11Q H -0.0805 0.9879 0.1752 0.035 Uiso 1 1 calc R
H11R H -0.1198 0.9924 0.2458 0.035 Uiso 1 1 calc R
C111 C 0.1170(2) 0.97419(12) 0.25547(11) 0.0227(6) Uani 1 1 d .
H11G H 0.1898 0.9521 0.2695 0.034 Uiso 1 1 calc R
H11H H 0.0907 0.9989 0.2898 0.034 Uiso 1 1 calc R
H11I H 0.1348 0.9997 0.2200 0.034 Uiso 1 1 calc R
C112 C 0.3165(2) 0.90568(12) 0.00935(13) 0.0256(6) Uani 1 1 d .
H11M H 0.3671 0.9203 0.0451 0.038 Uiso 1 1 calc R
H11N H 0.3406 0.9251 -0.0290 0.038 Uiso 1 1 calc R
H11O H 0.3265 0.8624 0.0056 0.038 Uiso 1 1 calc R
C113 C 0.1033(2) 0.89870(11) -0.03768(11) 0.0220(5) Uani 1 1 d .
H11J H 0.0186 0.9076 -0.0309 0.033 Uiso 1 1 calc R
H11K H 0.1133 0.8556 -0.0429 0.033 Uiso 1 1 calc R
H11L H 0.1272 0.9193 -0.0754 0.033 Uiso 1 1 calc R
C114 C 0.1716(2) 0.98764(11) 0.02437(11) 0.0202(5) Uani 1 1 d .
H11D H 0.2256 1.0022 0.0589 0.030 Uiso 1 1 calc R
H11E H 0.0881 0.9980 0.0324 0.030 Uiso 1 1 calc R
H11F H 0.1934 1.0061 -0.0149 0.030 Uiso 1 1 calc R
C120 C 0.0758(2) 0.69970(10) 0.18310(10) 0.0132(5) Uani 1 1 d .
C121 C -0.0440(2) 0.68101(11) 0.18045(11) 0.0184(5) Uani 1 1 d .
H12B H -0.0974 0.6928 0.1464 0.022 Uiso 1 1 calc R
C122 C -0.0853(2) 0.64514(11) 0.22748(11) 0.0195(5) Uani 1 1 d .
H12E H -0.1670 0.6323 0.2256 0.023 Uiso 1 1 calc R
C123 C -0.0076(2) 0.62796(11) 0.27714(11) 0.0191(5) Uani 1 1 d .
H12D H -0.0359 0.6033 0.3093 0.023 Uiso 1 1 calc R
C124 C 0.1112(2) 0.64670(11) 0.27994(10) 0.0206(5) Uani 1 1 d .
H12C H 0.1643 0.6349 0.3141 0.025 Uiso 1 1 calc R
C125 C 0.1534(2) 0.68264(11) 0.23307(11) 0.0186(5) Uani 1 1 d .
H12A H 0.2350 0.6955 0.2352 0.022 Uiso 1 1 calc R
C130 C 0.2076(2) 0.60404(11) 0.07623(11) 0.0160(5) Uani 1 1 d .
C131 C 0.1343(2) 0.61774(10) 0.02158(10) 0.0153(5) Uani 1 1 d .
H13A H 0.0462 0.6084 0.0205 0.018 Uiso 1 1 calc R
C132 C 0.1799(2) 0.65277(10) -0.02740(10) 0.0148(5) Uani 1 1 d .
H13D H 0.1226 0.6676 -0.0617 0.018 Uiso 1 1 calc R
C133 C 0.2982(2) 0.67631(10) -0.02184(10) 0.0142(5) Uani 1 1 d .
C134 C 0.3688(2) 0.66532(11) 0.03411(11) 0.0162(5) Uani 1 1 d .
H13C H 0.4446 0.6887 0.0428 0.019 Uiso 1 1 calc R
C135 C 0.3239(2) 0.62992(11) 0.08259(10) 0.0164(5) Uani 1 1 d .
H13B H 0.3689 0.6292 0.1244 0.020 Uiso 1 1 calc R
C136 C 0.3468(2) 0.71651(11) -0.07111(11) 0.0174(5) Uani 1 1 d .
H13H H 0.3962 0.7482 -0.0489 0.021 Uiso 1 1 calc R
C137 C 0.1600(2) 0.56523(12) 0.12665(11) 0.0231(6) Uani 1 1 d .
H13E H 0.1745 0.5232 0.1169 0.035 Uiso 1 1 calc R
H13F H 0.0732 0.5720 0.1290 0.035 Uiso 1 1 calc R
H13G H 0.2014 0.5752 0.1670 0.035 Uiso 1 1 calc R
C138 C 0.4312(3) 0.68062(13) -0.11060(13) 0.0298(6) Uani 1 1 d .
H13L H 0.4973 0.6642 -0.0835 0.045 Uiso 1 1 calc R
H13M H 0.4643 0.7067 -0.1421 0.045 Uiso 1 1 calc R
H13N H 0.3861 0.6480 -0.1315 0.045 Uiso 1 1 calc R
C139 C 0.2494(3) 0.74747(14) -0.11206(13) 0.0320(7) Uani 1 1 d .
H13O H 0.1916 0.7666 -0.0855 0.048 Uiso 1 1 calc R
H13P H 0.2074 0.7180 -0.1393 0.048 Uiso 1 1 calc R
H13Q H 0.2865 0.7778 -0.1378 0.048 Uiso 1 1 calc R

loop_
_atom_site_aniso_label
_atom_site_aniso_U_11
_atom_site_aniso_U_22
_atom_site_aniso_U_33
_atom_site_aniso_U_23
_atom_site_aniso_U_13
_atom_site_aniso_U_12
Ru1 0.01319(9) 0.01204(10) 0.01070(9) 0.00107(7) 0.00087(6) -0.00100(7)
O1 0.0168(8) 0.0136(9) 0.0112(7) 0.0000(6) 0.0036(6) -0.0018(7)
N1 0.0155(10) 0.0116(10) 0.0155(9) -0.0020(8) -0.0008(8) 0.0002(8)
C1 0.0132(11) 0.0175(13) 0.0102(10) 0.0016(9) -0.0014(9) -0.0011(9)
C2 0.0131(11) 0.0136(12) 0.0138(11) 0.0000(9) -0.0012(9) 0.0009(9)
C3 0.0135(11) 0.0160(12) 0.0119(10) -0.0029(9) 0.0000(9) 0.0009(9)
C4 0.0127(11) 0.0180(13) 0.0119(10) 0.0011(9) -0.0004(9) -0.0002(9)
C5 0.0156(11) 0.0123(12) 0.0151(11) 0.0014(9) -0.0001(9) -0.0003(9)
C6 0.0118(11) 0.0144(12) 0.0128(11) -0.0004(9) -0.0029(9) 0.0007(9)
C7 0.0189(12) 0.0199(13) 0.0119(11) 0.0007(10) 0.0032(9) 0.0017(10)
C8 0.0181(12) 0.0139(13) 0.0140(11) -0.0007(9) 0.0010(9) 0.0012(10)
C9 0.0194(12) 0.0196(14) 0.0219(12) -0.0016(10) 0.0032(10) 0.0038(10)
C10 0.0248(13) 0.0158(13) 0.0136(11) -0.0019(10) 0.0001(10) -0.0013(10)
C11 0.0272(13) 0.0145(13) 0.0177(12) -0.0011(10) 0.0007(10) 0.0033(10)
C12 0.0218(13) 0.0244(15) 0.0218(12) 0.0015(11) 0.0059(10) -0.0019(11)
C13 0.0348(14) 0.0237(15) 0.0141(11) 0.0006(10) 0.0082(11) -0.0017(12)
C14 0.0270(14) 0.0387(17) 0.0177(12) 0.0122(12) 0.0032(11) 0.0048(12)
C20 0.0213(12) 0.0088(12) 0.0124(11) -0.0001(9) 0.0043(9) -0.0018(9)
C21 0.0202(12) 0.0174(13) 0.0201(12) -0.0021(10) 0.0009(10) -0.0034(10)
C22 0.0224(13) 0.0195(14) 0.0223(12) -0.0005(11) 0.0061(10) 0.0027(11)
C23 0.0338(14) 0.0135(13) 0.0195(12) -0.0012(10) 0.0101(11) 0.0021(11)
C24 0.0320(14) 0.0197(14) 0.0173(12) -0.0062(10) -0.0011(10) -0.0038(11)
C25 0.0206(12) 0.0182(13) 0.0187(12) -0.0016(10) -0.0015(10) -0.0011(10)
C30 0.0208(12) 0.0122(12) 0.0157(11) 0.0046(10) 0.0031(9) -0.0018(10)
C31 0.0202(12) 0.0162(13) 0.0185(12) 0.0035(10) 0.0025(10) -0.0035(10)
C32 0.0157(12) 0.0196(13) 0.0200(12) 0.0057(10) 0.0038(10) -0.0029(10)
C33 0.0221(12) 0.0161(13) 0.0133(11) 0.0045(10) 0.0059(10) -0.0015(10)
C34 0.0215(12) 0.0172(13) 0.0115(11) 0.0050(9) -0.0022(9) -0.0011(10)
C35 0.0174(12) 0.0186(13) 0.0189(11) 0.0065(10) -0.0003(9) 0.0017(10)
C36 0.0228(13) 0.0262(15) 0.0162(12) 0.0012(10) 0.0045(10) 0.0029(11)
C37 0.0264(13) 0.0134(13) 0.0248(13) 0.0021(10) 0.0029(11) -0.0003(10)
C38 0.0434(18) 0.0337(17) 0.0285(15) -0.0045(13) 0.0192(13) -0.0117(14)
C39 0.0488(18) 0.0276(16) 0.0372(16) -0.0088(13) 0.0272(14) -0.0078(14)
Ru2 0.01339(9) 0.01058(10) 0.00975(9) -0.00035(7) 0.00109(6) 0.00116(7)
O2 0.0195(8) 0.0127(9) 0.0124(7) -0.0014(6) 0.0023(6) 0.0003(7)
N2 0.0157(10) 0.0117(10) 0.0119(9) 0.0009(8) 0.0000(8) -0.0012(8)
C101 0.0112(11) 0.0142(12) 0.0119(10) -0.0019(9) 0.0003(9) -0.0005(9)
C102 0.0129(11) 0.0124(12) 0.0121(11) 0.0013(9) -0.0004(9) 0.0001(9)
C103 0.0152(11) 0.0165(12) 0.0100(10) -0.0005(9) -0.0001(9) -0.0021(10)
C104 0.0140(11) 0.0147(12) 0.0139(11) -0.0025(9) 0.0004(9) -0.0006(9)
C105 0.0143(11) 0.0111(12) 0.0167(11) -0.0012(9) -0.0017(9) 0.0003(9)
C106 0.0100(10) 0.0158(13) 0.0141(11) 0.0005(9) -0.0012(9) -0.0007(9)
C107 0.0188(12) 0.0156(13) 0.0157(11) -0.0038(10) 0.0023(9) -0.0006(10)
C108 0.0190(12) 0.0148(12) 0.0140(11) 0.0015(10) 0.0024(9) 0.0012(10)
C109 0.0431(16) 0.0199(14) 0.0179(12) -0.0048(11) 0.0101(11) 0.0000(12)
C110 0.0210(13) 0.0240(14) 0.0244(13) -0.0071(11) 0.0034(10) 0.0028(11)
C111 0.0269(13) 0.0229(14) 0.0183(12) -0.0079(11) 0.0008(10) -0.0009(11)
C112 0.0220(13) 0.0227(15) 0.0333(14) 0.0062(11) 0.0118(11) 0.0008(11)
C113 0.0335(14) 0.0169(13) 0.0154(12) 0.0034(10) 0.0009(10) 0.0008(11)
C114 0.0257(13) 0.0172(13) 0.0179(12) 0.0017(10) 0.0028(10) -0.0011(10)
C120 0.0194(12) 0.0099(12) 0.0105(10) -0.0012(9) 0.0032(9) 0.0020(9)
C121 0.0202(12) 0.0182(13) 0.0165(11) 0.0012(10) -0.0009(10) 0.0020(10)
C122 0.0185(12) 0.0198(13) 0.0208(12) 0.0004(10) 0.0044(10) -0.0021(10)
C123 0.0294(13) 0.0138(13) 0.0150(11) 0.0013(10) 0.0083(10) -0.0018(10)
C124 0.0290(13) 0.0212(14) 0.0114(11) 0.0035(10) -0.0015(10) 0.0008(11)
C125 0.0191(12) 0.0199(14) 0.0166(12) -0.0014(10) -0.0003(10) -0.0024(10)
C130 0.0212(12) 0.0109(12) 0.0164(11) -0.0011(9) 0.0050(10) 0.0038(10)
C131 0.0171(11) 0.0117(12) 0.0173(11) -0.0032(9) 0.0029(9) -0.0018(9)
C132 0.0189(12) 0.0133(12) 0.0122(10) -0.0050(9) 0.0001(9) 0.0019(9)
C133 0.0177(11) 0.0101(12) 0.0150(11) -0.0021(9) 0.0036(9) 0.0039(9)
C134 0.0136(11) 0.0154(13) 0.0195(11) -0.0031(10) 0.0014(9) 0.0034(9)
C135 0.0193(12) 0.0140(12) 0.0156(11) 0.0002(9) -0.0022(9) 0.0047(10)
C136 0.0207(12) 0.0162(13) 0.0157(11) -0.0013(10) 0.0053(10) -0.0024(10)
C137 0.0306(14) 0.0177(14) 0.0212(12) 0.0028(10) 0.0030(11) 0.0015(11)
C138 0.0365(15) 0.0266(16) 0.0282(14) 0.0005(12) 0.0185(12) 0.0032(13)
C139 0.0324(16) 0.0340(17) 0.0303(15) 0.0163(13) 0.0073(12) 0.0024(13)

loop_
_atom_type_symbol
_atom_type_description
_atom_type_scat_dispersion_real
_atom_type_scat_dispersion_imag
_atom_type_scat_source
C C 0.0181 0.0091 'International Tables Vol C Tables 4.2.6.8 and 6.1.1.4'
H H 0.0000 0.0000 'International Tables Vol C Tables 4.2.6.8 and 6.1.1.4'
N N 0.0311 0.0180 'International Tables Vol C Tables 4.2.6.8 and 6.1.1.4'
O O 0.0492 0.0322 'International Tables Vol C Tables 4.2.6.8 and 6.1.1.4'
Ru Ru 0.0552 3.2960 'International Tables Vol C Tables 4.2.6.8 and 6.1.1.4'

loop_
_geom_angle_atom_site_label_1
_geom_angle_atom_site_label_2
_geom_angle_atom_site_label_3
_geom_angle
N1 Ru1 O1 79.49(7)
N1 Ru1 C35 116.93(8)
O1 Ru1 C35 137.51(8)
N1 Ru1 C31 113.63(8)
O1 Ru1 C31 144.61(8)
C35 Ru1 C31 67.90(9)
N1 Ru1 C34 147.01(8)
O1 Ru1 C34 107.08(8)
C35 Ru1 C34 38.13(9)
C31 Ru1 C34 80.14(9)
N1 Ru1 C32 141.53(8)
O1 Ru1 C32 111.80(8)
C35 Ru1 C32 80.36(9)
C31 Ru1 C32 37.91(9)
C34 Ru1 C32 67.25(9)
N1 Ru1 C30 103.76(8)
O1 Ru1 C30 175.16(7)
C35 Ru1 C30 37.80(9)
C31 Ru1 C30 37.39(9)
C34 Ru1 C30 68.23(9)
C32 Ru1 C30 67.94(9)
N1 Ru1 C33 175.09(8)
O1 Ru1 C33 96.72(7)
C35 Ru1 C33 67.97(9)
C31 Ru1 C33 67.79(9)
C34 Ru1 C33 37.10(9)
C32 Ru1 C33 37.23(9)
C30 Ru1 C33 80.23(8)
C1 O1 Ru1 115.43(14)
C2 N1 C20 117.24(18)
C2 N1 Ru1 116.53(15)
C20 N1 Ru1 126.21(15)
O1 C1 C2 115.7(2)
O1 C1 C6 124.0(2)
C2 C1 C6 120.3(2)
N1 C2 C3 125.9(2)
N1 C2 C1 112.78(19)
C3 C2 C1 121.3(2)
C4 C3 C2 119.5(2)
C4 C3 H3A 120.2
C2 C3 H3A 120.2
C3 C4 C5 118.4(2)
C3 C4 C7 122.4(2)
C5 C4 C7 119.2(2)
C6 C5 C4 123.6(2)
C6 C5 H5A 118.2
C4 C5 H5A 118.2
C5 C6 C1 116.7(2)
C5 C6 C8 122.5(2)
C1 C6 C8 120.83(19)
C13 C7 C14 108.5(2)
C13 C7 C12 107.7(2)
C14 C7 C12 109.2(2)
C13 C7 C4 111.5(2)
C14 C7 C4 109.77(19)
C12 C7 C4 110.01(19)
C11 C8 C6 112.70(19)
C11 C8 C10 107.96(19)
C6 C8 C10 108.80(19)
C11 C8 C9 108.7(2)
C6 C8 C9 109.26(19)
C10 C8 C9 109.32(19)
C8 C9 H9A 109.5
C8 C9 H9B 109.5
H9A C9 H9B 109.5
C8 C9 H9C 109.5
H9A C9 H9C 109.5
H9B C9 H9C 109.5
C8 C10 H10C 109.5
C8 C10 H10D 109.5
H10C C10 H10D 109.5
C8 C10 H10E 109.5
H10C C10 H10E 109.5
H10D C10 H10E 109.5
C8 C11 H11A 109.5
C8 C11 H11B 109.5
H11A C11 H11B 109.5
C8 C11 H11C 109.5
H11A C11 H11C 109.5
H11B C11 H11C 109.5
C7 C12 H12F 109.5
C7 C12 H12G 109.5
H12F C12 H12G 109.5
C7 C12 H12H 109.5
H12F C12 H12H 109.5
H12G C12 H12H 109.5
C7 C13 H13I 109.5
C7 C13 H13J 109.5
H13I C13 H13J 109.5
C7 C13 H13K 109.5
H13I C13 H13K 109.5
H13J C13 H13K 109.5
C7 C14 H14A 109.5
C7 C14 H14B 109.5
H14A C14 H14B 109.5
C7 C14 H14C 109.5
H14A C14 H14C 109.5
H14B C14 H14C 109.5
C25 C20 C21 120.3(2)
C25 C20 N1 120.3(2)
C21 C20 N1 119.4(2)
C22 C21 C20 119.6(2)
C22 C21 H21A 120.2
C20 C21 H21A 120.2
C23 C22 C21 120.5(2)
C23 C22 H22A 119.8
C21 C22 H22A 119.8
C22 C23 C24 119.7(2)
C22 C23 H23A 120.1
C24 C23 H23A 120.1
C23 C24 C25 120.4(2)
C23 C24 H24A 119.8
C25 C24 H24A 119.8
C20 C25 C24 119.6(2)
C20 C25 H25A 120.2
C24 C25 H25A 120.2
C31 C30 C35 117.6(2)
C31 C30 C37 121.7(2)
C35 C30 C37 120.7(2)
C31 C30 Ru1 69.50(13)
C35 C30 Ru1 68.78(14)
C37 C30 Ru1 131.45(16)
C30 C31 C32 121.2(2)
C30 C31 Ru1 73.11(14)
C32 C31 Ru1 71.48(14)
C30 C31 H31A 118.9
C32 C31 H31A 118.9
Ru1 C31 H31A 118.9
C33 C32 C31 121.0(2)
C33 C32 Ru1 73.58(13)
C31 C32 Ru1 70.61(13)
C33 C32 H32A 119.0
C31 C32 H32A 119.0
Ru1 C32 H32A 119.0
C34 C33 C32 117.9(2)
C34 C33 C36 122.8(2)
C32 C33 C36 119.2(2)
C34 C33 Ru1 69.23(13)
C32 C33 Ru1 69.19(13)
C36 C33 Ru1 131.45(17)
C33 C34 C35 121.0(2)
C33 C34 Ru1 73.67(13)
C35 C34 Ru1 69.99(13)
C33 C34 H34A 119.0
C35 C34 H34A 119.0
Ru1 C34 H34A 119.0
C34 C35 C30 121.0(2)
C34 C35 Ru1 71.88(13)
C30 C35 Ru1 73.42(13)
C34 C35 H35A 119.2
C30 C35 H35A 119.2
Ru1 C35 H35A 119.2
C39 C36 C33 114.0(2)
C39 C36 C38 110.9(2)
C33 C36 C38 107.8(2)
C39 C36 H36A 108.0
C33 C36 H36A 108.0
C38 C36 H36A 108.0
C30 C37 H37A 109.5
C30 C37 H37B 109.5
H37A C37 H37B 109.5
C30 C37 H37C 109.5
H37A C37 H37C 109.5
H37B C37 H37C 109.5
C36 C38 H38A 109.5
C36 C38 H38B 109.5
H38A C38 H38B 109.5
C36 C38 H38C 109.5
H38A C38 H38C 109.5
H38B C38 H38C 109.5
C36 C39 H39A 109.5
C36 C39 H39B 109.5
H39A C39 H39B 109.5
C36 C39 H39C 109.5
H39A C39 H39C 109.5
H39B C39 H39C 109.5
N2 Ru2 O2 79.58(7)
N2 Ru2 C134 141.32(8)
O2 Ru2 C134 108.64(8)
N2 Ru2 C135 114.22(8)
O2 Ru2 C135 141.11(8)
C134 Ru2 C135 38.00(9)
N2 Ru2 C131 118.23(8)
O2 Ru2 C131 139.98(8)
C134 Ru2 C131 80.31(9)
C135 Ru2 C131 67.61(9)
N2 Ru2 C132 147.70(8)
O2 Ru2 C132 107.93(8)
C134 Ru2 C132 67.48(9)
C135 Ru2 C132 80.15(9)
C131 Ru2 C132 38.05(9)
N2 Ru2 C133 173.55(8)
O2 Ru2 C133 94.91(7)
C134 Ru2 C133 37.50(8)
C135 Ru2 C133 68.16(8)
C131 Ru2 C133 68.18(8)
C132 Ru2 C133 37.35(8)
N2 Ru2 C130 105.12(8)
O2 Ru2 C130 175.29(7)
C134 Ru2 C130 67.95(9)
C135 Ru2 C130 37.34(9)
C131 Ru2 C130 37.43(9)
C132 Ru2 C130 67.95(8)
C133 Ru2 C130 80.42(8)
C101 O2 Ru2 115.28(14)
C102 N2 C120 117.80(18)
C102 N2 Ru2 116.48(14)
C120 N2 Ru2 125.71(15)
O2 C101 C106 123.6(2)
O2 C101 C102 115.7(2)
C106 C101 C102 120.7(2)
N2 C102 C103 126.6(2)
N2 C102 C101 112.79(19)
C103 C102 C101 120.6(2)
C104 C103 C102 119.8(2)
C104 C103 H10B 120.1
C102 C103 H10B 120.1
C103 C104 C105 118.5(2)
C103 C104 C107 123.4(2)
C105 C104 C107 118.1(2)
C106 C105 C104 123.9(2)
C106 C105 H10A 118.1
C104 C105 H10A 118.1
C105 C106 C101 116.4(2)
C105 C106 C108 122.3(2)
C101 C106 C108 121.3(2)
C104 C107 C109 112.1(2)
C104 C107 C110 110.48(19)
C109 C107 C110 108.1(2)
C104 C107 C111 109.19(19)
C109 C107 C111 107.8(2)
C110 C107 C111 109.1(2)
C114 C108 C106 112.30(19)
C114 C108 C112 107.8(2)
C106 C108 C112 109.62(19)
C114 C108 C113 108.46(19)
C106 C108 C113 108.88(19)
C112 C108 C113 109.8(2)
C107 C109 H10F 109.5
C107 C109 H10G 109.5
H10F C109 H10G 109.5
C107 C109 H10H 109.5
H10F C109 H10H 109.5
H10G C109 H10H 109.5
C107 C110 H11P 109.5
C107 C110 H11Q 109.5
H11P C110 H11Q 109.5
C107 C110 H11R 109.5
H11P C110 H11R 109.5
H11Q C110 H11R 109.5
C107 C111 H11G 109.5
C107 C111 H11H 109.5
H11G C111 H11H 109.5
C107 C111 H11I 109.5
H11G C111 H11I 109.5
H11H C111 H11I 109.5
C108 C112 H11M 109.5
C108 C112 H11N 109.5
H11M C112 H11N 109.5
C108 C112 H11O 109.5
H11M C112 H11O 109.5
H11N C112 H11O 109.5
C108 C113 H11J 109.5
C108 C113 H11K 109.5
H11J C113 H11K 109.5
C108 C113 H11L 109.5
H11J C113 H11L 109.5
H11K C113 H11L 109.5
C108 C114 H11D 109.5
C108 C114 H11E 109.5
H11D C114 H11E 109.5
C108 C114 H11F 109.5
H11D C114 H11F 109.5
H11E C114 H11F 109.5
C125 C120 C121 119.8(2)
C125 C120 N2 120.2(2)
C121 C120 N2 120.0(2)
C122 C121 C120 120.0(2)
C122 C121 H12B 120.0
C120 C121 H12B 120.0
C123 C122 C121 120.1(2)
C123 C122 H12E 120.0
C121 C122 H12E 120.0
C124 C123 C122 120.0(2)
C124 C123 H12D 120.0
C122 C123 H12D 120.0
C123 C124 C125 120.4(2)
C123 C124 H12C 119.8
C125 C124 H12C 119.8
C120 C125 C124 119.8(2)
C120 C125 H12A 120.1
C124 C125 H12A 120.1
C135 C130 C131 117.8(2)
C135 C130 C137 121.6(2)
C131 C130 C137 120.6(2)
C135 C130 Ru2 69.17(13)
C131 C130 Ru2 69.14(13)
C137 C130 Ru2 131.45(16)
C130 C131 C132 121.0(2)
C130 C131 Ru2 73.43(13)
C132 C131 Ru2 71.39(13)
C130 C131 H13A 119.1
C132 C131 H13A 119.1
Ru2 C131 H13A 119.1
C133 C132 C131 120.7(2)
C133 C132 Ru2 72.45(12)
C131 C132 Ru2 70.55(13)
C133 C132 H13D 119.1
C131 C132 H13D 119.1
Ru2 C132 H13D 119.1
C132 C133 C134 118.2(2)
C132 C133 C136 122.1(2)
C134 C133 C136 119.5(2)
C132 C133 Ru2 70.19(12)
C134 C133 Ru2 69.60(12)
C136 C133 Ru2 127.76(16)
C133 C134 C135 121.0(2)
C133 C134 Ru2 72.90(12)
C135 C134 Ru2 71.09(13)
C133 C134 H13C 119.0
C135 C134 H13C 119.0
Ru2 C134 H13C 119.0
C130 C135 C134 121.1(2)
C130 C135 Ru2 73.49(13)
C134 C135 Ru2 70.90(13)
C130 C135 H13B 119.0
C134 C135 H13B 119.0
Ru2 C135 H13B 119.0
C133 C136 C139 113.8(2)
C133 C136 C138 109.1(2)
C139 C136 C138 111.1(2)
C133 C136 H13H 107.5
C139 C136 H13H 107.5
C138 C136 H13H 107.5
C130 C137 H13E 109.5
C130 C137 H13F 109.5
H13E C137 H13F 109.5
C130 C137 H13G 109.5
H13E C137 H13G 109.5
H13F C137 H13G 109.5
C136 C138 H13L 109.5
C136 C138 H13M 109.5
H13L C138 H13M 109.5
C136 C138 H13N 109.5
H13L C138 H13N 109.5
H13M C138 H13N 109.5
C136 C139 H13O 109.5
C136 C139 H13P 109.5
H13O C139 H13P 109.5
C136 C139 H13Q 109.5
H13O C139 H13Q 109.5
H13P C139 H13Q 109.5

loop_
_geom_bond_atom_site_label_1
_geom_bond_atom_site_label_2
_geom_bond_distance
Ru1 N1 1.9490(19)
Ru1 O1 2.0054(16)
Ru1 C35 2.165(2)
Ru1 C31 2.179(2)
Ru1 C34 2.190(2)
Ru1 C32 2.191(2)
Ru1 C30 2.226(2)
Ru1 C33 2.248(2)
O1 C1 1.339(3)
N1 C2 1.398(3)
N1 C20 1.434(3)
C1 C2 1.405(3)
C1 C6 1.415(3)
C2 C3 1.402(3)
C3 C4 1.387(3)
C3 H3A 0.9500
C4 C5 1.415(3)
C4 C7 1.542(3)
C5 C6 1.396(3)
C5 H5A 0.9500
C6 C8 1.532(3)
C7 C13 1.531(3)
C7 C14 1.533(3)
C7 C12 1.540(3)
C8 C11 1.522(3)
C8 C10 1.541(3)
C8 C9 1.545(3)
C9 H9A 0.9800
C9 H9B 0.9800
C9 H9C 0.9800
C10 H10C 0.9800
C10 H10D 0.9800
C10 H10E 0.9800
C11 H11A 0.9800
C11 H11B 0.9800
C11 H11C 0.9800
C12 H12F 0.9800
C12 H12G 0.9800
C12 H12H 0.9800
C13 H13I 0.9800
C13 H13J 0.9800
C13 H13K 0.9800
C14 H14A 0.9800
C14 H14B 0.9800
C14 H14C 0.9800
C20 C25 1.384(3)
C20 C21 1.393(3)
C21 C22 1.388(3)
C21 H21A 0.9500
C22 C23 1.384(4)
C22 H22A 0.9500
C23 C24 1.386(4)
C23 H23A 0.9500
C24 C25 1.393(4)
C24 H24A 0.9500
C25 H25A 0.9500
C30 C31 1.413(3)
C30 C35 1.424(3)
C30 C37 1.502(3)
C31 C32 1.419(3)
C31 H31A 1.0000
C32 C33 1.418(3)
C32 H32A 1.0000
C33 C34 1.413(3)
C33 C36 1.515(3)
C34 C35 1.423(3)
C34 H34A 1.0000
C35 H35A 1.0000
C36 C39 1.513(4)
C36 C38 1.529(4)
C36 H36A 1.0000
C37 H37A 0.9800
C37 H37B 0.9800
C37 H37C 0.9800
C38 H38A 0.9800
C38 H38B 0.9800
C38 H38C 0.9800
C39 H39A 0.9800
C39 H39B 0.9800
C39 H39C 0.9800
Ru2 N2 1.9521(18)
Ru2 O2 2.0057(16)
Ru2 C134 2.179(2)
Ru2 C135 2.181(2)
Ru2 C131 2.181(2)
Ru2 C132 2.193(2)
Ru2 C133 2.222(2)
Ru2 C130 2.238(2)
O2 C101 1.338(3)
N2 C102 1.393(3)
N2 C120 1.430(3)
C101 C106 1.412(3)
C101 C102 1.412(3)
C102 C103 1.407(3)
C103 C104 1.381(3)
C103 H10B 0.9500
C104 C105 1.412(3)
C104 C107 1.533(3)
C105 C106 1.395(3)
C105 H10A 0.9500
C106 C108 1.533(3)
C107 C109 1.535(3)
C107 C110 1.539(3)
C107 C111 1.539(3)
C108 C114 1.525(3)
C108 C112 1.540(3)
C108 C113 1.544(3)
C109 H10F 0.9800
C109 H10G 0.9800
C109 H10H 0.9800
C110 H11P 0.9800
C110 H11Q 0.9800
C110 H11R 0.9800
C111 H11G 0.9800
C111 H11H 0.9800
C111 H11I 0.9800
C112 H11M 0.9800
C112 H11N 0.9800
C112 H11O 0.9800
C113 H11J 0.9800
C113 H11K 0.9800
C113 H11L 0.9800
C114 H11D 0.9800
C114 H11E 0.9800
C114 H11F 0.9800
C120 C125 1.388(3)
C120 C121 1.392(3)
C121 C122 1.387(3)
C121 H12B 0.9500
C122 C123 1.384(3)
C122 H12E 0.9500
C123 C124 1.382(4)
C123 H12D 0.9500
C124 C125 1.389(3)
C124 H12C 0.9500
C125 H12A 0.9500
C130 C135 1.416(3)
C130 C131 1.419(3)
C130 C137 1.506(3)
C131 C132 1.426(3)
C131 H13A 1.0000
C132 C133 1.414(3)
C132 H13D 1.0000
C133 C134 1.415(3)
C133 C136 1.511(3)
C134 C135 1.420(3)
C134 H13C 1.0000
C135 H13B 1.0000
C136 C139 1.520(4)
C136 C138 1.527(3)
C136 H13H 1.0000
C137 H13E 0.9800
C137 H13F 0.9800
C137 H13G 0.9800
C138 H13L 0.9800
C138 H13M 0.9800
C138 H13N 0.9800
C139 H13O 0.9800
C139 H13P 0.9800
C139 H13Q 0.9800
